data_4118146
loop_
_publ_author_name
'Xiu-Li Yang'
'Ming-Hua Xie'
'Chao Zou'
'Yabing He'
'Banglin Chen'
'Michael O'Keeffe'
'Chuan-De Wu'

_publ_section_title
;
 Porous Metalloporphyrinic Frameworks Constructed from Metal
 5,10,15,20-Tetrakis(3,5-biscarboxylphenyl)porphyrin for Highly Efficient
 and Selective Catalytic Oxidation of Alkylbenzenes
;
_journal_name_full 'Journal of the American Chemical Society'
_journal_page_first 10638
_journal_page_last 10645
_journal_paper_doi 10.1021/ja303728c
_journal_volume 134
_journal_year 2012
_chemical_formula_sum 'C64 H56 Cl3 Mn6 N8 O24'
_chemical_formula_weight 1757.16
_chemical_name_systematic
; 
 ? 
;
_space_group_IT_number 69
_symmetry_cell_setting orthorhombic
_symmetry_space_group_name_Hall '-F 2 2'
_symmetry_space_group_name_H-M 'F m m m'
_atom_sites_solution_hydrogens geom
_atom_sites_solution_primary direct
_atom_sites_solution_secondary difmap
_audit_creation_method SHELXL-97
_cell_angle_alpha 90.00
_cell_angle_beta 90.00
_cell_angle_gamma 90.00
_cell_formula_units_Z 8
_cell_length_a 24.4424(12)
_cell_length_b 29.282(2)
_cell_length_c 30.7048(13)
_cell_measurement_reflns_used 17123
_cell_measurement_temperature 293(2)
_cell_measurement_theta_max 58.93
_cell_measurement_theta_min 5.09
_cell_volume 21976(2)
_computing_cell_refinement 'CrysAlisPro (Oxford Diffraction Ltd., 2010)'
_computing_data_collection 'CrysAlisPro (Oxford Diffraction Ltd., 2010)'
_computing_data_reduction 'CrysAlisPro (Oxford Diffraction Ltd., 2010)'
_computing_structure_refinement 'SHELXL-97 (Sheldrick, 1997)'
_computing_structure_solution 'SHELXS-97 (Sheldrick, 1990)'
_diffrn_ambient_temperature 293(2)
_diffrn_detector_area_resol_mean 10.3592
_diffrn_measured_fraction_theta_full 0.971
_diffrn_measured_fraction_theta_max 0.971
_diffrn_measurement_device_type 'Xcalibur, Atlas, Gemini ultra'
_diffrn_measurement_method '\w scans'
_diffrn_radiation_monochromator graphite
_diffrn_radiation_source 'fine-focus sealed tube'
_diffrn_radiation_type CuK\a
_diffrn_radiation_wavelength 1.54178
_diffrn_reflns_av_R_equivalents 0.0866
_diffrn_reflns_av_sigmaI/netI 0.0637
_diffrn_reflns_limit_h_max 27
_diffrn_reflns_limit_h_min -19
_diffrn_reflns_limit_k_max 28
_diffrn_reflns_limit_k_min -32
_diffrn_reflns_limit_l_max 34
_diffrn_reflns_limit_l_min -33
_diffrn_reflns_number 17123
_diffrn_reflns_theta_full 58.93
_diffrn_reflns_theta_max 58.93
_diffrn_reflns_theta_min 5.09
_diffrn_standards_interval_count none
_diffrn_standards_interval_time none
_diffrn_standards_number none
_exptl_absorpt_coefficient_mu 6.581
_exptl_absorpt_correction_T_max 0.454
_exptl_absorpt_correction_T_min 0.412
_exptl_absorpt_correction_type empirical
_exptl_absorpt_process_details CrysAlisPro
_exptl_crystal_colour brown
_exptl_crystal_density_diffrn 1.062
_exptl_crystal_description block
_exptl_crystal_F_000 7112
_exptl_crystal_size_max 0.39
_exptl_crystal_size_mid 0.13
_exptl_crystal_size_min 0.12
_platon_squeeze_details
;
;
_refine_diff_density_max 1.227
_refine_diff_density_min -0.600
_refine_diff_density_rms 0.093
_refine_ls_extinction_method none
_refine_ls_goodness_of_fit_ref 1.259
_refine_ls_hydrogen_treatment constr
_refine_ls_matrix_type full
_refine_ls_number_parameters 254
_refine_ls_number_reflns 4117
_refine_ls_number_restraints 0
_refine_ls_restrained_S_all 1.259
_refine_ls_R_factor_all 0.1010
_refine_ls_R_factor_gt 0.0766
_refine_ls_shift/su_max 0.000
_refine_ls_shift/su_mean 0.000
_refine_ls_structure_factor_coef Fsqd
_refine_ls_weighting_details 'calc w=1/[\s^2^(Fo^2^)+(0.0791P)^2^+122.1330P] where P=(Fo^2^+2Fc^2^)/3'
_refine_ls_weighting_scheme calc
_refine_ls_wR_factor_gt 0.1891
_refine_ls_wR_factor_ref 0.2104
_reflns_number_gt 2997
_reflns_number_total 4117
_reflns_threshold_expression >2sigma(I)
_cod_data_source_file ja303728c_si_002_1.cif
_cod_data_source_block MPF_1
_cod_database_code 4118146

loop_
_symmetry_equiv_pos_as_xyz
'x, y, z'
'-x, -y, z'
'-x, y, -z'
'x, -y, -z'
'x, y+1/2, z+1/2'
'-x, -y+1/2, z+1/2'
'-x, y+1/2, -z+1/2'
'x, -y+1/2, -z+1/2'
'x+1/2, y, z+1/2'
'-x+1/2, -y, z+1/2'
'-x+1/2, y, -z+1/2'
'x+1/2, -y, -z+1/2'
'x+1/2, y+1/2, z'
'-x+1/2, -y+1/2, z'
'-x+1/2, y+1/2, -z'
'x+1/2, -y+1/2, -z'
'-x, -y, -z'
'x, y, -z'
'x, -y, z'
'-x, y, z'
'-x, -y+1/2, -z+1/2'
'x, y+1/2, -z+1/2'
'x, -y+1/2, z+1/2'
'-x, y+1/2, z+1/2'
'-x+1/2, -y, -z+1/2'
'x+1/2, y, -z+1/2'
'x+1/2, -y, z+1/2'
'-x+1/2, y, z+1/2'
'-x+1/2, -y+1/2, -z'
'x+1/2, y+1/2, -z'
'x+1/2, -y+1/2, z'
'-x+1/2, y+1/2, z'

loop_
_atom_site_label
_atom_site_type_symbol
_atom_site_fract_x
_atom_site_fract_y
_atom_site_fract_z
_atom_site_U_iso_or_equiv
_atom_site_adp_type
_atom_site_occupancy
_atom_site_symmetry_multiplicity
_atom_site_calc_flag
_atom_site_refinement_flags
Mn1 Mn 0.5000 0.7500 -0.2500 0.0361(4) Uani 1 4 d S
Mn2 Mn 0.2500 0.5000 -0.2500 0.0398(5) Uani 1 4 d S
Mn3 Mn 0.17043(6) 0.5000 -0.35383(4) 0.0494(4) Uani 1 2 d S
Mn4 Mn 0.30734(5) 0.77817(4) -0.5000 0.0360(4) Uani 1 2 d S
Cl1 Cl 0.5000 0.8094(2) -0.30623(16) 0.0787(15) Uani 0.50 2 d SP
Cl2 Cl 0.39445(16) 0.81145(17) -0.5000 0.156(2) Uani 1 2 d S
O1 O 0.2763(2) 0.55242(16) -0.29371(14) 0.0665(13) Uani 1 1 d .
O2 O 0.2263(3) 0.5526(2) -0.3530(2) 0.122(3) Uani 1 1 d .
O3 O 0.2352(2) 0.68300(16) -0.45285(14) 0.0683(14) Uani 1 1 d .
O4 O 0.3103(2) 0.72601(18) -0.45191(15) 0.0726(14) Uani 1 1 d .
O5 O 0.1605(3) 0.5000 -0.2793(2) 0.080(2) Uani 1 2 d S
O6 O 0.1710(7) 0.5000 -0.4249(4) 0.224(9) Uani 1 2 d S
O7 O 0.1151(7) 0.5567(5) -0.3632(5) 0.232(8) Uani 1 1 d .
N1 N 0.4176(2) 0.7500 -0.2500 0.0367(14) Uani 1 2 d S
N2 N 0.5000 0.7018(2) -0.29656(19) 0.0414(15) Uani 1 2 d S
N3 N 0.1386(6) 0.6377(5) -0.3491(4) 0.160(5) Uani 1 1 d .
C1 C 0.3284(3) 0.7345(2) -0.2660(2) 0.0574(16) Uani 1 1 d .
H1A H 0.2978 0.7218 -0.2793 0.069 Uiso 1 1 calc R
C2 C 0.3843(2) 0.72438(19) -0.27600(17) 0.0402(13) Uani 1 1 d .
C3 C 0.4005(2) 0.6925(2) -0.30706(17) 0.0407(13) Uani 1 1 d .
C4 C 0.4548(2) 0.68234(18) -0.31562(16) 0.0382(12) Uani 1 1 d .
C5 C 0.4724(3) 0.6493(2) -0.3476(2) 0.0599(17) Uani 1 1 d .
H5A H 0.4499 0.6313 -0.3650 0.072 Uiso 1 1 calc R
C6 C 0.3574(2) 0.6701(2) -0.33367(17) 0.0420(13) Uani 1 1 d .
C7 C 0.3316(3) 0.6303(2) -0.32020(18) 0.0465(14) Uani 1 1 d .
H7A H 0.3426 0.6163 -0.2945 0.056 Uiso 1 1 calc R
C8 C 0.2902(3) 0.6115(2) -0.34413(18) 0.0499(15) Uani 1 1 d .
C9 C 0.2739(3) 0.6319(2) -0.3823(2) 0.0551(16) Uani 1 1 d .
H9A H 0.2456 0.6191 -0.3986 0.066 Uiso 1 1 calc R
C10 C 0.2993(2) 0.6716(2) -0.39685(18) 0.0473(14) Uani 1 1 d .
C11 C 0.3414(2) 0.6900(2) -0.37246(18) 0.0469(14) Uani 1 1 d .
H11A H 0.3591 0.7162 -0.3822 0.056 Uiso 1 1 calc R
C12 C 0.2625(3) 0.5683(2) -0.3292(2) 0.0611(18) Uani 1 1 d .
C13 C 0.2800(3) 0.6952(2) -0.4375(2) 0.0598(18) Uani 1 1 d .
C14 C 0.1275(9) 0.6004(10) -0.3773(7) 0.225(12) Uani 1 1 d .
H14A H 0.1287 0.6057 -0.4072 0.270 Uiso 1 1 calc R
C15 C 0.1464(10) 0.6839(6) -0.3646(7) 0.228(11) Uani 1 1 d .
H15A H 0.1431 0.6845 -0.3957 0.342 Uiso 1 1 calc R
H15B H 0.1822 0.6944 -0.3564 0.342 Uiso 1 1 calc R
H15C H 0.1193 0.7035 -0.3519 0.342 Uiso 1 1 calc R
C16 C 0.1391(13) 0.6281(7) -0.3028(5) 0.255(13) Uani 1 1 d .
H16A H 0.1334 0.5961 -0.2982 0.382 Uiso 1 1 calc R
H16B H 0.1104 0.6451 -0.2888 0.382 Uiso 1 1 calc R
H16C H 0.1737 0.6369 -0.2908 0.382 Uiso 1 1 calc R

loop_
_atom_site_aniso_label
_atom_site_aniso_U_11
_atom_site_aniso_U_22
_atom_site_aniso_U_33
_atom_site_aniso_U_23
_atom_site_aniso_U_13
_atom_site_aniso_U_12
Mn1 0.0391(9) 0.0383(10) 0.0308(8) -0.0082(7) 0.000 0.000
Mn2 0.0595(11) 0.0301(9) 0.0299(9) 0.000 -0.0043(7) 0.000
Mn3 0.0539(8) 0.0426(8) 0.0515(8) 0.000 -0.0138(6) 0.000
Mn4 0.0461(7) 0.0371(7) 0.0248(6) 0.000 0.000 -0.0093(5)
Cl1 0.089(4) 0.087(4) 0.059(3) 0.003(3) 0.000 0.000
Cl2 0.073(2) 0.133(4) 0.263(6) 0.000 0.000 -0.036(2)
O1 0.087(3) 0.057(3) 0.056(3) 0.026(2) -0.013(2) -0.024(2)
O2 0.176(6) 0.095(4) 0.096(4) 0.049(4) -0.075(4) -0.098(5)
O3 0.096(4) 0.061(3) 0.048(2) 0.013(2) -0.035(2) -0.010(3)
O4 0.105(4) 0.064(3) 0.048(2) 0.022(2) -0.013(2) -0.014(3)
O5 0.124(6) 0.075(5) 0.040(3) 0.000 -0.032(4) 0.000
O6 0.223(16) 0.37(3) 0.079(7) 0.000 -0.079(9) 0.000
O7 0.258(15) 0.202(12) 0.235(14) -0.053(11) -0.089(11) 0.157(13)
N1 0.043(3) 0.037(4) 0.030(3) -0.004(3) 0.000 0.000
N2 0.050(4) 0.040(4) 0.035(3) -0.005(3) 0.000 0.000
N3 0.226(14) 0.128(10) 0.124(9) -0.011(8) 0.025(8) 0.038(9)
C1 0.046(3) 0.065(4) 0.061(4) -0.013(3) -0.003(3) 0.001(3)
C2 0.042(3) 0.039(3) 0.039(3) -0.002(3) -0.003(2) -0.003(2)
C3 0.050(3) 0.037(3) 0.034(3) 0.000(2) -0.006(2) -0.002(3)
C4 0.045(3) 0.035(3) 0.035(3) -0.011(2) -0.002(2) -0.005(2)
C5 0.060(3) 0.065(4) 0.055(4) -0.027(3) -0.002(3) -0.003(3)
C6 0.050(3) 0.039(3) 0.037(3) -0.006(3) -0.005(2) -0.003(3)
C7 0.066(4) 0.037(3) 0.036(3) 0.007(3) -0.010(3) -0.004(3)
C8 0.063(4) 0.046(4) 0.041(3) 0.007(3) -0.019(3) -0.015(3)
C9 0.073(4) 0.040(3) 0.052(4) 0.006(3) -0.023(3) -0.016(3)
C10 0.062(4) 0.045(3) 0.035(3) 0.002(3) -0.010(3) -0.007(3)
C11 0.062(4) 0.039(3) 0.039(3) 0.005(3) -0.001(3) -0.010(3)
C12 0.083(5) 0.044(4) 0.057(4) 0.014(3) -0.024(3) -0.026(3)
C13 0.097(5) 0.045(4) 0.037(3) 0.008(3) -0.014(3) -0.014(4)
C14 0.24(2) 0.27(3) 0.166(16) -0.08(2) -0.035(14) 0.15(2)
C15 0.31(3) 0.111(12) 0.26(2) 0.038(14) 0.10(2) 0.063(15)
C16 0.49(4) 0.179(19) 0.098(11) -0.032(11) 0.014(16) 0.01(2)

loop_
_atom_type_symbol
_atom_type_description
_atom_type_scat_dispersion_real
_atom_type_scat_dispersion_imag
_atom_type_scat_source
C C 0.0181 0.0091 'International Tables Vol C Tables 4.2.6.8 and 6.1.1.4'
H H 0.0000 0.0000 'International Tables Vol C Tables 4.2.6.8 and 6.1.1.4'
N N 0.0311 0.0180 'International Tables Vol C Tables 4.2.6.8 and 6.1.1.4'
O O 0.0492 0.0322 'International Tables Vol C Tables 4.2.6.8 and 6.1.1.4'
Cl Cl 0.3639 0.7018 'International Tables Vol C Tables 4.2.6.8 and 6.1.1.4'
Mn Mn -0.5299 2.8052 'International Tables Vol C Tables 4.2.6.8 and 6.1.1.4'

loop_
_geom_angle_atom_site_label_1
_geom_angle_atom_site_label_2
_geom_angle_atom_site_label_3
_geom_angle
_geom_angle_site_symmetry_1
_geom_angle_site_symmetry_3
N2 Mn1 N2 179.998(1) . 21_664
N2 Mn1 N1 90.000(1) . 21_664
N2 Mn1 N1 90.000(1) 21_664 21_664
N2 Mn1 N1 90.0 . .
N2 Mn1 N1 90.000(1) 21_664 .
N1 Mn1 N1 180.0 21_664 .
N2 Mn1 Cl1 89.9(2) . .
N2 Mn1 Cl1 90.2(2) 21_664 .
N1 Mn1 Cl1 90.0 21_664 .
N1 Mn1 Cl1 90.0 . .
N2 Mn1 Cl1 90.1(2) . 21_664
N2 Mn1 Cl1 89.9(2) 21_664 21_664
N1 Mn1 Cl1 90.0 21_664 21_664
N1 Mn1 Cl1 90.0 . 21_664
Cl1 Mn1 Cl1 179.998(1) . 21_664
O1 Mn2 O1 91.8(3) . 19_565
O1 Mn2 O1 88.2(3) . 11_554
O1 Mn2 O1 180.0(3) 19_565 11_554
O1 Mn2 O1 179.998(1) . 25_564
O1 Mn2 O1 88.2(3) 19_565 25_564
O1 Mn2 O1 91.8(3) 11_554 25_564
O1 Mn2 O5 92.25(17) . .
O1 Mn2 O5 92.25(17) 19_565 .
O1 Mn2 O5 87.75(18) 11_554 .
O1 Mn2 O5 87.75(17) 25_564 .
O1 Mn2 O5 87.75(17) . 25_564
O1 Mn2 O5 87.75(18) 19_565 25_564
O1 Mn2 O5 92.25(17) 11_554 25_564
O1 Mn2 O5 92.25(18) 25_564 25_564
O5 Mn2 O5 180.0 . 25_564
O2 Mn3 O2 96.9(5) . 19_565
O2 Mn3 O7 80.9(6) . .
O2 Mn3 O7 172.6(5) 19_565 .
O2 Mn3 O7 172.6(5) . 19_565
O2 Mn3 O7 80.9(6) 19_565 19_565
O7 Mn3 O7 100.4(10) . 19_565
O2 Mn3 O6 90.4(4) . .
O2 Mn3 O6 90.4(4) 19_565 .
O7 Mn3 O6 82.6(5) . .
O7 Mn3 O6 82.6(5) 19_565 .
O2 Mn3 O5 93.3(2) . .
O2 Mn3 O5 93.3(2) 19_565 .
O7 Mn3 O5 93.8(5) . .
O7 Mn3 O5 93.8(5) 19_565 .
O6 Mn3 O5 174.3(5) . .
O3 Mn4 O3 86.4(3) 14_565 29_564
O3 Mn4 O4 151.5(2) 14_565 18_554
O3 Mn4 O4 85.9(2) 29_564 18_554
O3 Mn4 O4 85.8(2) 14_565 .
O3 Mn4 O4 151.5(2) 29_564 .
O4 Mn4 O4 88.0(3) 18_554 .
O3 Mn4 Cl2 102.92(17) 14_565 .
O3 Mn4 Cl2 102.92(17) 29_564 .
O4 Mn4 Cl2 105.53(17) 18_554 .
O4 Mn4 Cl2 105.53(17) . .
C12 O1 Mn2 138.1(4) . .
C12 O2 Mn3 139.4(5) . .
C13 O3 Mn4 122.5(4) . 29_564
C13 O4 Mn4 138.1(5) . .
Mn3 O5 Mn2 106.3(3) . .
C14 O7 Mn3 127.9(15) . .
C2 N1 C2 106.8(6) . 8_564
C2 N1 Mn1 126.6(3) . .
C2 N1 Mn1 126.6(3) 8_564 .
C4 N2 C4 107.1(6) 20_655 .
C4 N2 Mn1 126.5(3) 20_655 .
C4 N2 Mn1 126.5(3) . .
C14 N3 C16 116.9(17) . .
C14 N3 C15 122.9(18) . .
C16 N3 C15 120.2(16) . .
C1 C1 C2 107.3(3) 8_564 .
C1 C1 H1A 126.3 8_564 .
C2 C1 H1A 126.3 . .
N1 C2 C3 126.9(5) . .
N1 C2 C1 109.3(5) . .
C3 C2 C1 123.8(5) . .
C4 C3 C2 123.1(5) . .
C4 C3 C6 118.7(5) . .
C2 C3 C6 118.1(5) . .
N2 C4 C3 126.9(5) . .
N2 C4 C5 109.1(5) . .
C3 C4 C5 124.0(5) . .
C5 C5 C4 107.4(3) 20_655 .
C5 C5 H5A 126.3 20_655 .
C4 C5 H5A 126.3 . .
C11 C6 C7 118.8(5) . .
C11 C6 C3 119.3(5) . .
C7 C6 C3 121.9(5) . .
C8 C7 C6 121.0(5) . .
C8 C7 H7A 119.5 . .
C6 C7 H7A 119.5 . .
C7 C8 C9 119.8(5) . .
C7 C8 C12 120.5(5) . .
C9 C8 C12 119.7(5) . .
C8 C9 C10 120.5(5) . .
C8 C9 H9A 119.8 . .
C10 C9 H9A 119.8 . .
C11 C10 C9 119.0(5) . .
C11 C10 C13 120.3(5) . .
C9 C10 C13 120.7(5) . .
C10 C11 C6 120.9(5) . .
C10 C11 H11A 119.6 . .
C6 C11 H11A 119.6 . .
O1 C12 O2 125.4(6) . .
O1 C12 C8 117.6(5) . .
O2 C12 C8 116.9(6) . .
O3 C13 O4 126.7(6) . .
O3 C13 C10 117.3(6) . .
O4 C13 C10 116.1(6) . .
O7 C14 N3 124.1(19) . .
O7 C14 H14A 117.9 . .
N3 C14 H14A 117.9 . .
N3 C15 H15A 109.5 . .
N3 C15 H15B 109.5 . .
H15A C15 H15B 109.5 . .
N3 C15 H15C 109.5 . .
H15A C15 H15C 109.5 . .
H15B C15 H15C 109.5 . .
N3 C16 H16A 109.5 . .
N3 C16 H16B 109.5 . .
H16A C16 H16B 109.5 . .
N3 C16 H16C 109.5 . .
H16A C16 H16C 109.5 . .
H16B C16 H16C 109.5 . .

loop_
_geom_bond_atom_site_label_1
_geom_bond_atom_site_label_2
_geom_bond_distance
_geom_bond_site_symmetry_2
Mn1 N2 2.009(6) .
Mn1 N2 2.009(6) 21_664
Mn1 N1 2.015(6) 21_664
Mn1 N1 2.015(6) .
Mn1 Cl1 2.451(6) .
Mn1 Cl1 2.451(6) 21_664
Mn2 O1 2.138(4) .
Mn2 O1 2.138(4) 19_565
Mn2 O1 2.138(4) 11_554
Mn2 O1 2.138(4) 25_564
Mn2 O5 2.366(8) .
Mn2 O5 2.366(8) 25_564
Mn3 O2 2.059(5) .
Mn3 O2 2.059(5) 19_565
Mn3 O7 2.160(10) .
Mn3 O7 2.160(10) 19_565
Mn3 O6 2.181(12) .
Mn3 O5 2.302(6) .
Mn4 O3 2.115(4) 14_565
Mn4 O3 2.115(4) 29_564
Mn4 O4 2.125(5) 18_554
Mn4 O4 2.126(5) .
Mn4 Cl2 2.341(4) .
O1 C12 1.231(7) .
O2 C12 1.237(8) .
O3 C13 1.243(8) .
O3 Mn4 2.115(4) 29_564
O4 C13 1.249(8) .
O7 C14 1.39(3) .
N1 C2 1.364(6) .
N1 C2 1.364(6) 8_564
N2 C4 1.375(6) 20_655
N2 C4 1.375(6) .
N3 C14 1.42(2) .
N3 C16 1.45(2) .
N3 C15 1.45(2) .
C1 C1 1.340(13) 8_564
C1 C2 1.431(9) .
C1 H1A 0.9300 .
C2 C3 1.393(8) .
C3 C4 1.384(8) .
C3 C6 1.485(8) .
C4 C5 1.444(8) .
C5 C5 1.348(13) 20_655
C5 H5A 0.9300 .
C6 C11 1.383(8) .
C6 C7 1.388(8) .
C7 C8 1.366(8) .
C7 H7A 0.9300 .
C8 C9 1.377(8) .
C8 C12 1.506(9) .
C9 C10 1.390(8) .
C9 H9A 0.9300 .
C10 C11 1.382(8) .
C10 C13 1.504(8) .
C11 H11A 0.9300 .
C14 H14A 0.9300 .
C15 H15A 0.9600 .
C15 H15B 0.9600 .
C15 H15C 0.9600 .
C16 H16A 0.9600 .
C16 H16B 0.9600 .
C16 H16C 0.9600 .

loop_
_platon_squeeze_void_nr
_platon_squeeze_void_average_x
_platon_squeeze_void_average_y
_platon_squeeze_void_average_z
_platon_squeeze_void_volume
_platon_squeeze_void_count_electrons
_platon_squeeze_void_content
1 -0.097 -0.021 -0.027 9404 1398 ' '
